data_7030161
loop_
_publ_author_name
'Biswas, Apurba'
'Drew, Michael G. B.'
'Diaz, Carmen'
'Bauz\'a, Antonio'
'Frontera, Antonio'
'Ghosh, Ashutosh'

_publ_section_title
;
 Cis-trans isomerism in diphenoxido bridged dicopper complexes: role of
 crystallized water to stabilize the cis isomer, variation in magnetic
 properties and conversion of both into a trinuclear species.
;
_journal_issue 39
_journal_name_full 'Dalton transactions (Cambridge, England : 2003)'
_journal_page_first 12200
_journal_page_last 12212
_journal_paper_doi 10.1039/c2dt31277h
_journal_volume 41
_journal_year 2012
_chemical_formula_sum 'C22 H34 Cl2 Cu2 N4 O2'
_chemical_formula_weight 584.51
_chemical_name_systematic
;
?
;
_space_group_IT_number 15
_symmetry_cell_setting monoclinic
_symmetry_space_group_name_Hall '-C 2yc'
_symmetry_space_group_name_H-M 'C 1 2/c 1'
_atom_sites_solution_hydrogens geom
_atom_sites_solution_primary direct
_atom_sites_solution_secondary difmap
_audit_creation_method SHELXL-97
_cell_angle_alpha 90.00
_cell_angle_beta 107.420(14)
_cell_angle_gamma 90.00
_cell_formula_units_Z 4
_cell_length_a 11.8586(15)
_cell_length_b 11.8952(7)
_cell_length_c 18.7920(15)
_cell_measurement_reflns_used 7618
_cell_measurement_temperature 150(2)
_cell_measurement_theta_max 30.00
_cell_measurement_theta_min 2.95
_cell_volume 2529.2(5)
_computing_cell_refinement 'Crysalis, Oxford Diffraction'
_computing_data_collection 'Crysalis, Oxford Diffraction'
_computing_data_reduction 'Crysalis, Oxford Diffraction'
_computing_molecular_graphics PLATON(Spek,2004)
_computing_structure_refinement 'SHELXL-97 (Sheldrick, 1997)'
_computing_structure_solution 'SHELXS-97 (Sheldrick, 1997)'
_diffrn_ambient_temperature 150(2)
_diffrn_measured_fraction_theta_full 0.957
_diffrn_measured_fraction_theta_max 0.957
_diffrn_measurement_device 'Oxford Diffaction X-Calibur System'
_diffrn_measurement_method '321 frames, counting time 10 s.'
_diffrn_radiation_monochromator graphite
_diffrn_radiation_source 'fine-focus sealed tube'
_diffrn_radiation_type MoK\a
_diffrn_radiation_wavelength 0.71073
_diffrn_reflns_av_R_equivalents 0.0383
_diffrn_reflns_av_sigmaI/netI 0.0570
_diffrn_reflns_limit_h_max 15
_diffrn_reflns_limit_h_min -16
_diffrn_reflns_limit_k_max 10
_diffrn_reflns_limit_k_min -16
_diffrn_reflns_limit_l_max 26
_diffrn_reflns_limit_l_min -21
_diffrn_reflns_number 7618
_diffrn_reflns_theta_full 30.00
_diffrn_reflns_theta_max 30.00
_diffrn_reflns_theta_min 2.95
_diffrn_standards_decay_% n/a
_diffrn_standards_interval_count n/a
_diffrn_standards_interval_time n/a
_diffrn_standards_number n/a
_exptl_absorpt_coefficient_mu 1.919
_exptl_absorpt_correction_T_max 1.000
_exptl_absorpt_correction_T_min 0.866
_exptl_absorpt_correction_type empirical
_exptl_absorpt_process_details 'ABSPACK, Oxford Diffraction Ltd'
_exptl_crystal_colour green
_exptl_crystal_density_diffrn 1.535
_exptl_crystal_density_method 'not measured'
_exptl_crystal_description rectangle
_exptl_crystal_F_000 1208
_exptl_crystal_size_max 0.24
_exptl_crystal_size_mid 0.07
_exptl_crystal_size_min 0.06
_refine_diff_density_max 1.313
_refine_diff_density_min -1.149
_refine_diff_density_rms 0.119
_refine_ls_extinction_method none
_refine_ls_goodness_of_fit_ref 0.848
_refine_ls_hydrogen_treatment constr
_refine_ls_matrix_type full
_refine_ls_number_parameters 147
_refine_ls_number_reflns 3541
_refine_ls_number_restraints 0
_refine_ls_restrained_S_all 0.848
_refine_ls_R_factor_all 0.0590
_refine_ls_R_factor_gt 0.0416
_refine_ls_shift/su_max 0.001
_refine_ls_shift/su_mean 0.000
_refine_ls_structure_factor_coef Fsqd
_refine_ls_weighting_details
;
_refine_ls_weighting_details
w=1/[\s^2^(Fo^2^)+(0.0758P)^2^+0.0000P] where P=(Fo^2^+2Fc^2^)/3
;
_refine_ls_weighting_scheme calc
_refine_ls_wR_factor_gt 0.1037
_refine_ls_wR_factor_ref 0.1083
_reflns_number_gt 2552
_reflns_number_total 3541
_reflns_threshold_expression >2sigma(I)
_cod_data_source_file c2dt31277h.txt
_cod_data_source_block 1
_cod_original_cell_volume 2529.2(4)
_cod_original_sg_symbol_H-M C2/c
_cod_database_code 7030161

loop_
_symmetry_equiv_pos_as_xyz
'x, y, z'
'x, -y, z+1/2'
'x+1/2, y+1/2, z'
'x+1/2, -y+1/2, z+1/2'
'-x, -y, -z'
'-x, y, -z-1/2'
'-x+1/2, -y+1/2, -z'
'-x+1/2, y+1/2, -z-1/2'

loop_
_atom_site_label
_atom_site_type_symbol
_atom_site_fract_x
_atom_site_fract_y
_atom_site_fract_z
_atom_site_U_iso_or_equiv
_atom_site_adp_type
_atom_site_occupancy
_atom_site_symmetry_multiplicity
_atom_site_calc_flag
_atom_site_refinement_flags
Cu1 Cu 0.37346(3) 0.69026(2) 0.015807(18) 0.01566(10) Uani 1 1 d .
O11 O 0.23789(15) 0.78040(14) -0.06901(10) 0.0177(4) Uani 1 1 d .
C12 C 0.2552(2) 0.8352(2) -0.12657(15) 0.0195(5) Uani 1 1 d .
C13 C 0.1907(3) 0.9327(2) -0.15691(17) 0.0262(6) Uani 1 1 d .
H13 H 0.1351 0.9610 -0.1356 0.031 Uiso 1 1 calc R
C14 C 0.2086(3) 0.9867(3) -0.21752(18) 0.0334(7) Uani 1 1 d .
H14 H 0.1653 1.0507 -0.2370 0.040 Uiso 1 1 calc R
C15 C 0.2902(3) 0.9459(3) -0.24875(18) 0.0375(8) Uani 1 1 d .
H15 H 0.3027 0.9815 -0.2898 0.045 Uiso 1 1 calc R
C16 C 0.3544(3) 0.8508(3) -0.21894(17) 0.0330(7) Uani 1 1 d .
H16 H 0.4100 0.8241 -0.2408 0.040 Uiso 1 1 calc R
C17 C 0.3397(2) 0.7935(2) -0.15787(16) 0.0233(6) Uani 1 1 d .
C18 C 0.4077(2) 0.6880(2) -0.12954(16) 0.0249(6) Uani 1 1 d .
H18A H 0.4622 0.6746 -0.1582 0.030 Uiso 1 1 calc R
H18B H 0.3527 0.6254 -0.1386 0.030 Uiso 1 1 calc R
N19 N 0.47643(18) 0.68941(17) -0.04812(13) 0.0190(5) Uani 1 1 d .
H19 H 0.5167 0.6232 -0.0390 0.023 Uiso 1 1 calc R
C20 C 0.5670(2) 0.7796(2) -0.02511(16) 0.0219(6) Uani 1 1 d .
H20A H 0.5322 0.8517 -0.0438 0.026 Uiso 1 1 calc R
H20B H 0.6314 0.7650 -0.0457 0.026 Uiso 1 1 calc R
C21 C 0.6127(2) 0.7823(2) 0.05857(16) 0.0216(6) Uani 1 1 d .
H21A H 0.6576 0.7146 0.0771 0.026 Uiso 1 1 calc R
H21B H 0.6640 0.8468 0.0750 0.026 Uiso 1 1 calc R
N22 N 0.50971(18) 0.78975(17) 0.08685(13) 0.0177(4) Uani 1 1 d .
Cl1 Cl 0.32391(5) 0.50037(5) -0.01431(4) 0.02495(17) Uani 1 1 d .
C23 C 0.5453(3) 0.7545(3) 0.16546(17) 0.0334(7) Uani 1 1 d .
H22A H 0.4783 0.7581 0.1841 0.050 Uiso 1 1 calc R
H22B H 0.6063 0.8035 0.1942 0.050 Uiso 1 1 calc R
H22C H 0.5745 0.6787 0.1694 0.050 Uiso 1 1 calc R
C24 C 0.4658(2) 0.9071(2) 0.08153(17) 0.0256(6) Uani 1 1 d .
H24A H 0.4027 0.9122 0.1036 0.038 Uiso 1 1 calc R
H24B H 0.4374 0.9290 0.0301 0.038 Uiso 1 1 calc R
H24C H 0.5290 0.9562 0.1075 0.038 Uiso 1 1 calc R

loop_
_atom_site_aniso_label
_atom_site_aniso_U_11
_atom_site_aniso_U_22
_atom_site_aniso_U_33
_atom_site_aniso_U_23
_atom_site_aniso_U_13
_atom_site_aniso_U_12
Cu1 0.01672(16) 0.01081(15) 0.02047(19) -0.00040(12) 0.00715(12) 0.00057(11)
O11 0.0195(9) 0.0172(8) 0.0195(10) 0.0040(7) 0.0103(7) 0.0034(7)
C12 0.0215(12) 0.0193(12) 0.0171(14) 0.0012(9) 0.0051(10) -0.0044(9)
C13 0.0296(14) 0.0214(13) 0.0261(16) 0.0040(11) 0.0060(12) -0.0029(11)
C14 0.0379(17) 0.0295(16) 0.0275(18) 0.0102(12) 0.0020(13) -0.0081(13)
C15 0.0384(17) 0.046(2) 0.0255(18) 0.0116(14) 0.0063(14) -0.0175(14)
C16 0.0279(15) 0.052(2) 0.0225(17) -0.0014(13) 0.0124(12) -0.0105(13)
C17 0.0215(13) 0.0328(15) 0.0160(14) -0.0023(11) 0.0060(10) -0.0078(10)
C18 0.0227(13) 0.0311(15) 0.0246(16) -0.0102(12) 0.0127(11) -0.0041(11)
N19 0.0177(10) 0.0154(10) 0.0252(13) -0.0038(8) 0.0083(9) -0.0003(8)
C20 0.0195(12) 0.0188(12) 0.0297(16) -0.0034(10) 0.0110(11) -0.0043(10)
C21 0.0162(12) 0.0172(12) 0.0306(16) -0.0030(10) 0.0056(11) 0.0011(9)
N22 0.0185(10) 0.0155(10) 0.0192(12) -0.0008(8) 0.0056(8) 0.0003(8)
Cl1 0.0206(3) 0.0109(3) 0.0440(4) -0.0038(3) 0.0107(3) 0.0008(2)
C23 0.0299(15) 0.0430(19) 0.0238(17) 0.0067(13) 0.0027(12) -0.0081(13)
C24 0.0219(13) 0.0161(12) 0.0376(17) -0.0076(11) 0.0072(12) 0.0014(10)

loop_
_atom_type_symbol
_atom_type_description
_atom_type_scat_dispersion_real
_atom_type_scat_dispersion_imag
_atom_type_scat_source
C C 0.0033 0.0016 'International Tables Vol C Tables 4.2.6.8 and 6.1.1.4'
H H 0.0000 0.0000 'International Tables Vol C Tables 4.2.6.8 and 6.1.1.4'
O O 0.0106 0.0060 'International Tables Vol C Tables 4.2.6.8 and 6.1.1.4'
N N 0.0061 0.0033 'International Tables Vol C Tables 4.2.6.8 and 6.1.1.4'
Cu Cu 0.3201 1.2651 'International Tables Vol C Tables 4.2.6.8 and 6.1.1.4'
Cl Cl 0.1484 0.1585 'International Tables Vol C Tables 4.2.6.8 and 6.1.1.4'

loop_
_geom_angle_atom_site_label_1
_geom_angle_atom_site_label_2
_geom_angle_atom_site_label_3
_geom_angle
_geom_angle_site_symmetry_1
_geom_angle_site_symmetry_3
O11 Cu1 N19 168.43(8) 7_565 .
O11 Cu1 N22 94.83(8) 7_565 .
N19 Cu1 N22 83.76(8) . .
O11 Cu1 O11 79.55(8) 7_565 .
N19 Cu1 O11 90.74(8) . .
N22 Cu1 O11 116.24(8) . .
O11 Cu1 Cl1 97.98(6) 7_565 .
N19 Cu1 Cl1 90.24(6) . .
N22 Cu1 Cl1 140.61(6) . .
O11 Cu1 Cl1 102.68(5) . .
C12 O11 Cu1 129.38(16) . 7_565
C12 O11 Cu1 125.22(16) . .
Cu1 O11 Cu1 100.45(8) 7_565 .
O11 C12 C17 118.2(2) . .
O11 C12 C13 122.3(3) . .
C17 C12 C13 119.5(3) . .
C14 C13 C12 121.2(3) . .
C14 C13 H13 119.4 . .
C12 C13 H13 119.4 . .
C15 C14 C13 119.7(3) . .
C15 C14 H14 120.2 . .
C13 C14 H14 120.2 . .
C14 C15 C16 119.5(3) . .
C14 C15 H15 120.2 . .
C16 C15 H15 120.2 . .
C15 C16 C17 123.0(3) . .
C15 C16 H16 118.5 . .
C17 C16 H16 118.5 . .
C16 C17 C12 117.2(3) . .
C16 C17 C18 121.1(3) . .
C12 C17 C18 121.7(2) . .
C17 C18 N19 115.0(2) . .
C17 C18 H18A 108.5 . .
N19 C18 H18A 108.5 . .
C17 C18 H18B 108.5 . .
N19 C18 H18B 108.5 . .
H18A C18 H18B 107.5 . .
C20 N19 C18 115.4(2) . .
C20 N19 Cu1 110.32(16) . .
C18 N19 Cu1 112.20(15) . .
C20 N19 H19 106.1 . .
C18 N19 H19 106.1 . .
Cu1 N19 H19 106.1 . .
N19 C20 C21 108.8(2) . .
N19 C20 H20A 109.9 . .
C21 C20 H20A 109.9 . .
N19 C20 H20B 109.9 . .
C21 C20 H20B 109.9 . .
H20A C20 H20B 108.3 . .
N22 C21 C20 107.5(2) . .
N22 C21 H21A 110.2 . .
C20 C21 H21A 110.2 . .
N22 C21 H21B 110.2 . .
C20 C21 H21B 110.2 . .
H21A C21 H21B 108.5 . .
C23 N22 C21 109.0(2) . .
C23 N22 C24 109.0(2) . .
C21 N22 C24 110.2(2) . .
C23 N22 Cu1 114.09(17) . .
C21 N22 Cu1 107.27(16) . .
C24 N22 Cu1 107.28(16) . .
N22 C23 H22A 109.5 . .
N22 C23 H22B 109.5 . .
H22A C23 H22B 109.5 . .
N22 C23 H22C 109.5 . .
H22A C23 H22C 109.5 . .
H22B C23 H22C 109.5 . .
N22 C24 H24A 109.5 . .
N22 C24 H24B 109.5 . .
H24A C24 H24B 109.5 . .
N22 C24 H24C 109.5 . .
H24A C24 H24C 109.5 . .
H24B C24 H24C 109.5 . .

loop_
_geom_bond_atom_site_label_1
_geom_bond_atom_site_label_2
_geom_bond_distance
_geom_bond_site_symmetry_2
Cu1 O11 1.9118(17) 7_565
Cu1 N19 1.953(2) .
Cu1 N22 2.122(2) .
Cu1 O11 2.1773(18) .
Cu1 Cl1 2.3598(7) .
O11 C12 1.330(3) .
O11 Cu1 1.9119(17) 7_565
C12 C17 1.396(4) .
C12 C13 1.412(4) .
C13 C14 1.379(4) .
C13 H13 0.9300 .
C14 C15 1.363(5) .
C14 H14 0.9300 .
C15 C16 1.384(5) .
C15 H15 0.9300 .
C16 C17 1.391(4) .
C16 H16 0.9300 .
C17 C18 1.500(4) .
C18 N19 1.503(4) .
C18 H18A 0.9700 .
C18 H18B 0.9700 .
N19 C20 1.488(3) .
N19 H19 0.9100 .
C20 C21 1.502(4) .
C20 H20A 0.9700 .
C20 H20B 0.9700 .
C21 N22 1.474(3) .
C21 H21A 0.9700 .
C21 H21B 0.9700 .
N22 C23 1.471(4) .
N22 C24 1.483(3) .
C23 H22A 0.9600 .
C23 H22B 0.9600 .
C23 H22C 0.9600 .
C24 H24A 0.9600 .
C24 H24B 0.9600 .
C24 H24C 0.9600 .
